data_4073061
loop_
_publ_author_name
'Coe, Benjamin J.'
'Curati, Naomi R. M.'
'Fitzgerald, Emma C.'
'Coles, Simon J.'
'Horton, Peter N.'
'Light, Mark E.'
'Hursthouse, Michael B.'

_publ_section_title
;
 Syntheses and Properties of Bimetallic Chromophore-Quencher Assemblies
 Containing Ruthenium(II) and Rhenium(I) Centers
;
_journal_issue 9
_journal_name_full Organometallics
_journal_page_first 2318
_journal_paper_doi 10.1021/om070042x
_journal_volume 26
_journal_year 2007
_chemical_formula_sum 'C27 H18 Br F6 N3 O3 P Re'
_chemical_formula_weight 843.52
_chemical_name_systematic
;
 ?
;
_space_group_IT_number 14
_symmetry_cell_setting monoclinic
_symmetry_space_group_name_Hall '-P 2yn'
_symmetry_space_group_name_H-M 'P 1 21/n 1'
_atom_sites_solution_hydrogens geom
_atom_sites_solution_primary direct
_atom_sites_solution_secondary difmap
_audit_creation_method SHELXL-97
_cell_angle_alpha 90.00
_cell_angle_beta 107.22
_cell_angle_gamma 90.00
_cell_formula_units_Z 4
_cell_length_a 11.4905(2)
_cell_length_b 12.8508(2)
_cell_length_c 19.4117(4)
_cell_measurement_reflns_used 26493
_cell_measurement_temperature 120(2)
_cell_measurement_theta_max 27.48
_cell_measurement_theta_min 2.91
_cell_volume 2737.89(9)
_computing_structure_refinement 'SHELXL-97 (Sheldrick, 1997)'
_computing_structure_solution 'SHELXS-97 (Sheldrick, 1997)'
_diffrn_ambient_temperature 120(2)
_diffrn_measured_fraction_theta_full 0.996
_diffrn_measured_fraction_theta_max 0.996
_diffrn_radiation_monochromator graphite
_diffrn_radiation_type MoK\a
_diffrn_radiation_wavelength 0.71073
_diffrn_reflns_av_R_equivalents 0.1787
_diffrn_reflns_av_sigmaI/netI 0.0807
_diffrn_reflns_limit_h_max 14
_diffrn_reflns_limit_h_min -14
_diffrn_reflns_limit_k_max 16
_diffrn_reflns_limit_k_min -15
_diffrn_reflns_limit_l_max 25
_diffrn_reflns_limit_l_min -25
_diffrn_reflns_number 41479
_diffrn_reflns_theta_full 27.40
_diffrn_reflns_theta_max 27.40
_diffrn_reflns_theta_min 3.27
_exptl_absorpt_coefficient_mu 6.033
_exptl_absorpt_correction_T_max 0.9421
_exptl_absorpt_correction_T_min 0.5837
_exptl_absorpt_correction_type multi-scan
_exptl_absorpt_process_details 'SORTAV (Blessing, 1997)'
_exptl_crystal_colour orange
_exptl_crystal_density_diffrn 2.046
_exptl_crystal_density_method 'not measured'
_exptl_crystal_description plate
_exptl_crystal_F_000 1616
_exptl_crystal_size_max 0.10
_exptl_crystal_size_mid 0.04
_exptl_crystal_size_min 0.01
_refine_diff_density_max 3.080
_refine_diff_density_min -1.971
_refine_diff_density_rms 0.228
_refine_ls_extinction_coef 0.0018(2)
_refine_ls_extinction_expression Fc^*^=kFc[1+0.001xFc^2^\l^3^/sin(2\q)]^-1/4^
_refine_ls_extinction_method SHELXL
_refine_ls_goodness_of_fit_ref 1.045
_refine_ls_hydrogen_treatment mixed
_refine_ls_matrix_type full
_refine_ls_number_parameters 380
_refine_ls_number_reflns 6205
_refine_ls_number_restraints 0
_refine_ls_restrained_S_all 1.045
_refine_ls_R_factor_all 0.0517
_refine_ls_R_factor_gt 0.0451
_refine_ls_shift/su_max 0.003
_refine_ls_shift/su_mean 0.000
_refine_ls_structure_factor_coef Fsqd
_refine_ls_weighting_details 'calc w=1/[\s^2^(Fo^2^)+(0.0441P)^2^+11.6680P] where P=(Fo^2^+2Fc^2^)/3'
_refine_ls_weighting_scheme calc
_refine_ls_wR_factor_gt 0.1147
_refine_ls_wR_factor_ref 0.1199
_reflns_number_gt 5513
_reflns_number_total 6205
_reflns_threshold_expression >2sigma(I)
_cod_data_source_file om070042xsi20070116_084531.cif
_cod_data_source_block 8
_cod_depositor_comments
;
The following automatic conversions were performed:

'_symmetry_cell_setting' value 'Monoclinic' changed to 'monoclinic'
according to /home/saulius/struct/CIF-dictionaries/cif_core.dic
dictionary named 'cif_core.dic' version 2.4.1 from 2010-06-29.

Automatic conversion script
Id: cif_fix_values 1715 2011-07-08 13:25:40Z adriana 
;
_cod_original_cell_volume 2737.95(9)
_cod_original_sg_symbol_H-M P2(1)/n
_cod_database_code 4073061

loop_
_symmetry_equiv_pos_as_xyz
'x, y, z'
'-x+1/2, y+1/2, -z+1/2'
'-x, -y, -z'
'x-1/2, -y-1/2, z-1/2'

loop_
_atom_site_label
_atom_site_type_symbol
_atom_site_fract_x
_atom_site_fract_y
_atom_site_fract_z
_atom_site_U_iso_or_equiv
_atom_site_adp_type
_atom_site_occupancy
_atom_site_symmetry_multiplicity
_atom_site_calc_flag
_atom_site_refinement_flags
C16 C 0.0267(5) 0.3109(5) 0.1441(3) 0.0214(11) Uani 1 1 d .
N3 N 0.1109(4) 0.3786(4) 0.1353(2) 0.0179(9) Uani 1 1 d .
F1 F 0.6960(4) 0.9194(4) 0.0604(2) 0.0410(10) Uani 1 1 d .
F2 F 0.8134(5) 0.8812(3) 0.1731(2) 0.0456(11) Uani 1 1 d .
F3 F 0.7988(4) 1.0481(3) 0.1336(2) 0.0310(8) Uani 1 1 d .
F4 F 0.9751(4) 0.9595(3) 0.1519(3) 0.0431(11) Uani 1 1 d .
F5 F 0.8582(4) 0.9967(3) 0.0384(2) 0.0372(9) Uani 1 1 d .
F6 F 0.8736(4) 0.8302(3) 0.0781(2) 0.0391(9) Uani 1 1 d .
P1 P 0.83617(16) 0.93839(13) 0.10577(8) 0.0246(3) Uani 1 1 d .
C1 C 0.2403(5) 0.4078(4) 0.3072(3) 0.0215(11) Uani 1 1 d .
H1 H 0.2958 0.4074 0.2794 0.026 Uiso 1 1 calc R
C2 C 0.2752(6) 0.3602(5) 0.3745(3) 0.0253(12) Uani 1 1 d .
H2 H 0.3541 0.3305 0.3926 0.030 Uiso 1 1 calc R
C3 C 0.1942(6) 0.3561(4) 0.4149(3) 0.0227(12) Uani 1 1 d .
C4 C 0.2306(6) 0.3066(5) 0.4886(3) 0.0283(13) Uani 1 1 d .
H4A H 0.1997 0.3491 0.5220 0.034 Uiso 1 1 calc R
H4B H 0.3205 0.3036 0.5077 0.034 Uiso 1 1 calc R
C5 C 0.0798(5) 0.4024(5) 0.3858(3) 0.0228(12) Uani 1 1 d .
H5 H 0.0213 0.4007 0.4116 0.027 Uiso 1 1 calc R
C6 C 0.0528(6) 0.4503(4) 0.3194(3) 0.0206(11) Uani 1 1 d .
H6 H -0.0250 0.4818 0.3007 0.025 Uiso 1 1 calc R
C7 C -0.0806(5) 0.3568(4) 0.1604(3) 0.0177(11) Uani 1 1 d .
C8 C -0.1698(6) 0.2945(5) 0.1771(3) 0.0227(12) Uani 1 1 d .
H8 H -0.1609 0.2210 0.1805 0.027 Uiso 1 1 calc R
C9 C -0.2696(6) 0.3420(5) 0.1884(3) 0.0249(12) Uani 1 1 d .
H9 H -0.3273 0.3020 0.2033 0.030 Uiso 1 1 calc R
C10 C -0.2864(6) 0.4497(5) 0.1779(3) 0.0229(12) Uani 1 1 d .
C11 C -0.3903(5) 0.5028(6) 0.1850(3) 0.0252(12) Uani 1 1 d .
H11 H -0.4501 0.4658 0.2000 0.030 Uiso 1 1 calc R
C12 C -0.4055(5) 0.6070(6) 0.1704(3) 0.0279(14) Uani 1 1 d .
H12 H -0.4752 0.6415 0.1759 0.033 Uiso 1 1 calc R
C13 C -0.3190(5) 0.6635(5) 0.1472(3) 0.0253(12) Uani 1 1 d .
H13 H -0.3324 0.7351 0.1352 0.030 Uiso 1 1 calc R
C14 C -0.2143(5) 0.6146(5) 0.1417(3) 0.0219(11) Uani 1 1 d .
H14 H -0.1557 0.6531 0.1265 0.026 Uiso 1 1 calc R
C15 C -0.1945(5) 0.5079(4) 0.1588(3) 0.0187(11) Uani 1 1 d .
C17 C 0.0336(6) 0.2035(4) 0.1331(3) 0.0219(11) Uani 1 1 d .
H17 H -0.0268 0.1579 0.1403 0.026 Uiso 1 1 calc R
C18 C 0.1290(6) 0.1654(5) 0.1117(3) 0.0264(13) Uani 1 1 d .
H18 H 0.1361 0.0927 0.1050 0.032 Uiso 1 1 calc R
C19 C 0.2156(6) 0.2337(5) 0.0998(3) 0.0248(12) Uani 1 1 d .
C20 C 0.3145(6) 0.1983(6) 0.0755(3) 0.0318(14) Uani 1 1 d .
H20 H 0.3265 0.1259 0.0708 0.038 Uiso 1 1 calc R
C21 C 0.3915(6) 0.2677(6) 0.0590(4) 0.0362(16) Uani 1 1 d .
H21 H 0.4564 0.2436 0.0421 0.043 Uiso 1 1 calc R
C22 C 0.3751(6) 0.3748(6) 0.0667(4) 0.0337(15) Uani 1 1 d .
H22 H 0.4282 0.4223 0.0536 0.040 Uiso 1 1 calc R
C23 C 0.2852(6) 0.4126(5) 0.0925(3) 0.0275(13) Uani 1 1 d .
H23 H 0.2774 0.4855 0.0983 0.033 Uiso 1 1 calc R
C24 C 0.2027(5) 0.3422(4) 0.1108(3) 0.0198(11) Uani 1 1 d .
C25 C 0.0543(5) 0.6631(5) 0.2173(3) 0.0208(11) Uani 1 1 d .
C26 C 0.0504(5) 0.6024(5) 0.0810(3) 0.0219(11) Uani 1 1 d .
C27 C 0.2503(5) 0.5915(4) 0.1969(3) 0.0190(11) Uani 1 1 d .
N1 N 0.1309(5) 0.4549(3) 0.2796(3) 0.0184(10) Uani 1 1 d .
N2 N -0.0885(4) 0.4601(3) 0.1560(3) 0.0166(9) Uani 1 1 d .
O1 O 0.0405(4) 0.7400(3) 0.2450(2) 0.0296(10) Uani 1 1 d .
O2 O 0.0285(4) 0.6445(4) 0.0263(2) 0.0302(10) Uani 1 1 d .
O3 O 0.3458(4) 0.6261(4) 0.2121(2) 0.0295(10) Uani 1 1 d .
Br1 Br 0.16348(7) 0.16618(5) 0.48272(3) 0.03318(18) Uani 1 1 d .
Re1 Re 0.087553(18) 0.536145(15) 0.173968(11) 0.01527(11) Uani 1 1 d .

loop_
_atom_site_aniso_label
_atom_site_aniso_U_11
_atom_site_aniso_U_22
_atom_site_aniso_U_33
_atom_site_aniso_U_23
_atom_site_aniso_U_13
_atom_site_aniso_U_12
C16 0.026(3) 0.026(3) 0.013(2) 0.003(2) 0.005(2) -0.002(2)
N3 0.017(2) 0.019(2) 0.017(2) 0.0002(17) 0.0042(17) 0.0017(18)
F1 0.034(2) 0.047(3) 0.042(2) -0.0182(19) 0.0109(18) -0.0091(18)
F2 0.083(3) 0.026(2) 0.032(2) 0.0007(16) 0.024(2) -0.016(2)
F3 0.041(2) 0.0183(18) 0.036(2) -0.0064(14) 0.0139(18) -0.0004(15)
F4 0.038(2) 0.027(2) 0.055(3) -0.0017(17) 0.000(2) 0.0009(16)
F5 0.055(3) 0.023(2) 0.043(2) 0.0112(17) 0.030(2) 0.0083(19)
F6 0.053(3) 0.022(2) 0.043(2) -0.0006(16) 0.017(2) 0.0059(17)
P1 0.0350(9) 0.0146(7) 0.0246(8) 0.0000(6) 0.0093(7) -0.0040(6)
C1 0.018(3) 0.021(3) 0.024(3) 0.003(2) 0.004(2) 0.002(2)
C2 0.027(3) 0.016(3) 0.030(3) 0.001(2) 0.004(2) 0.001(2)
C3 0.031(3) 0.015(3) 0.021(3) -0.001(2) 0.005(2) -0.004(2)
C4 0.039(4) 0.018(3) 0.027(3) 0.002(2) 0.008(3) -0.008(3)
C5 0.021(3) 0.020(3) 0.028(3) -0.003(2) 0.009(2) 0.000(2)
C6 0.024(3) 0.018(3) 0.022(3) 0.000(2) 0.009(2) -0.002(2)
C7 0.023(3) 0.012(2) 0.015(2) -0.0014(19) 0.003(2) -0.005(2)
C8 0.032(3) 0.016(3) 0.022(3) 0.000(2) 0.011(2) -0.006(2)
C9 0.031(3) 0.024(3) 0.020(3) -0.002(2) 0.008(2) -0.012(2)
C10 0.024(3) 0.023(3) 0.022(3) 0.001(2) 0.006(2) -0.002(2)
C11 0.018(3) 0.033(4) 0.024(3) 0.001(3) 0.006(2) -0.006(3)
C12 0.018(3) 0.038(4) 0.026(3) 0.002(2) 0.005(2) 0.001(2)
C13 0.016(3) 0.026(3) 0.032(3) 0.004(2) 0.003(2) 0.002(2)
C14 0.019(3) 0.021(3) 0.025(3) 0.002(2) 0.005(2) -0.001(2)
C15 0.022(3) 0.016(3) 0.016(2) 0.002(2) 0.004(2) -0.001(2)
C17 0.031(3) 0.014(3) 0.018(3) 0.002(2) 0.003(2) -0.001(2)
C18 0.042(4) 0.015(3) 0.021(3) 0.000(2) 0.006(3) 0.003(2)
C19 0.029(3) 0.026(3) 0.017(3) -0.002(2) 0.004(2) 0.005(2)
C20 0.031(3) 0.033(4) 0.026(3) -0.008(3) 0.001(3) 0.006(3)
C21 0.033(4) 0.041(4) 0.037(4) -0.011(3) 0.014(3) 0.005(3)
C22 0.032(3) 0.037(4) 0.037(4) -0.011(3) 0.018(3) -0.002(3)
C23 0.027(3) 0.030(3) 0.023(3) -0.009(2) 0.004(2) -0.004(2)
C24 0.021(3) 0.019(3) 0.018(3) -0.008(2) 0.004(2) 0.001(2)
C25 0.014(3) 0.025(3) 0.024(3) 0.006(2) 0.005(2) -0.001(2)
C26 0.018(3) 0.023(3) 0.022(3) -0.002(2) 0.003(2) -0.002(2)
C27 0.022(3) 0.021(3) 0.014(2) 0.003(2) 0.005(2) -0.001(2)
N1 0.018(2) 0.014(2) 0.022(2) 0.0024(17) 0.0041(19) -0.0011(17)
N2 0.017(2) 0.013(2) 0.018(2) 0.0018(16) 0.0028(18) -0.0027(16)
O1 0.033(2) 0.020(2) 0.033(2) -0.0034(18) 0.0058(19) 0.0072(18)
O2 0.032(2) 0.036(3) 0.023(2) 0.0078(18) 0.0067(18) -0.0011(19)
O3 0.020(2) 0.040(3) 0.030(2) -0.0096(19) 0.0092(18) -0.0142(19)
Br1 0.0443(4) 0.0252(3) 0.0302(3) 0.0007(2) 0.0114(3) -0.0062(3)
Re1 0.01546(15) 0.01211(15) 0.01786(15) 0.00053(7) 0.00436(10) -0.00131(7)

loop_
_atom_type_symbol
_atom_type_description
_atom_type_scat_dispersion_real
_atom_type_scat_dispersion_imag
_atom_type_scat_source
C C 0.0033 0.0016 'International Tables Vol C Tables 4.2.6.8 and 6.1.1.4'
H H 0.0000 0.0000 'International Tables Vol C Tables 4.2.6.8 and 6.1.1.4'
N N 0.0061 0.0033 'International Tables Vol C Tables 4.2.6.8 and 6.1.1.4'
O O 0.0106 0.0060 'International Tables Vol C Tables 4.2.6.8 and 6.1.1.4'
F F 0.0171 0.0103 'International Tables Vol C Tables 4.2.6.8 and 6.1.1.4'
P P 0.1023 0.0942 'International Tables Vol C Tables 4.2.6.8 and 6.1.1.4'
Br Br -0.2901 2.4595 'International Tables Vol C Tables 4.2.6.8 and 6.1.1.4'
Re Re -1.0185 7.2310 'International Tables Vol C Tables 4.2.6.8 and 6.1.1.4'

loop_
_geom_angle_atom_site_label_1
_geom_angle_atom_site_label_2
_geom_angle_atom_site_label_3
_geom_angle
N3 C16 C17 122.7(5)
N3 C16 C7 116.3(5)
C17 C16 C7 120.8(5)
C16 N3 C24 118.7(5)
C16 N3 Re1 112.7(4)
C24 N3 Re1 128.3(4)
F2 P1 F5 179.4(3)
F2 P1 F6 90.0(2)
F5 P1 F6 90.6(2)
F2 P1 F4 89.8(3)
F5 P1 F4 90.3(3)
F6 P1 F4 90.7(2)
F2 P1 F1 89.9(3)
F5 P1 F1 89.9(2)
F6 P1 F1 90.5(2)
F4 P1 F1 178.7(3)
F2 P1 F3 90.2(2)
F5 P1 F3 89.2(2)
F6 P1 F3 179.7(2)
F4 P1 F3 89.1(2)
F1 P1 F3 89.6(2)
N1 C1 C2 123.0(5)
N1 C1 H1 118.5
C2 C1 H1 118.5
C3 C2 C1 119.6(6)
C3 C2 H2 120.2
C1 C2 H2 120.2
C2 C3 C5 117.7(5)
C2 C3 C4 120.7(6)
C5 C3 C4 121.6(6)
C3 C4 Br1 109.9(4)
C3 C4 H4A 109.7
Br1 C4 H4A 109.7
C3 C4 H4B 109.7
Br1 C4 H4B 109.7
H4A C4 H4B 108.2
C6 C5 C3 119.4(5)
C6 C5 H5 120.3
C3 C5 H5 120.3
N1 C6 C5 123.5(6)
N1 C6 H6 118.2
C5 C6 H6 118.2
N2 C7 C8 122.7(5)
N2 C7 C16 115.3(5)
C8 C7 C16 121.9(5)
C9 C8 C7 118.8(5)
C9 C8 H8 120.6
C7 C8 H8 120.6
C8 C9 C10 120.1(5)
C8 C9 H9 120.0
C10 C9 H9 120.0
C9 C10 C11 123.0(6)
C9 C10 C15 118.2(6)
C11 C10 C15 118.8(6)
C12 C11 C10 120.7(5)
C12 C11 H11 119.7
C10 C11 H11 119.7
C11 C12 C13 120.8(6)
C11 C12 H12 119.6
C13 C12 H12 119.6
C14 C13 C12 120.0(6)
C14 C13 H13 120.0
C12 C13 H13 120.0
C13 C14 C15 120.2(5)
C13 C14 H14 119.9
C15 C14 H14 119.9
N2 C15 C14 120.4(5)
N2 C15 C10 120.4(5)
C14 C15 C10 119.2(5)
C18 C17 C16 118.9(6)
C18 C17 H17 120.5
C16 C17 H17 120.5
C17 C18 C19 119.8(5)
C17 C18 H18 120.1
C19 C18 H18 120.1
C18 C19 C24 118.6(5)
C18 C19 C20 122.1(6)
C24 C19 C20 119.3(6)
C21 C20 C19 120.5(6)
C21 C20 H20 119.8
C19 C20 H20 119.8
C20 C21 C22 120.0(6)
C20 C21 H21 120.0
C22 C21 H21 120.0
C23 C22 C21 122.0(7)
C23 C22 H22 119.0
C21 C22 H22 119.0
C22 C23 C24 119.7(6)
C22 C23 H23 120.2
C24 C23 H23 120.2
N3 C24 C19 121.0(5)
N3 C24 C23 120.5(5)
C19 C24 C23 118.4(5)
O1 C25 Re1 176.6(5)
O2 C26 Re1 178.2(5)
O3 C27 Re1 177.9(5)
C6 N1 C1 116.7(5)
C6 N1 Re1 123.0(4)
C1 N1 Re1 120.3(4)
C7 N2 C15 119.1(5)
C7 N2 Re1 113.2(4)
C15 N2 Re1 125.6(4)
C26 Re1 C25 91.0(2)
C26 Re1 C27 89.1(2)
C25 Re1 C27 83.7(2)
C26 Re1 N2 96.3(2)
C25 Re1 N2 98.9(2)
C27 Re1 N2 173.9(2)
C26 Re1 N3 95.9(2)
C25 Re1 N3 171.0(2)
C27 Re1 N3 102.2(2)
N2 Re1 N3 74.59(17)
C26 Re1 N1 178.2(2)
C25 Re1 N1 90.8(2)
C27 Re1 N1 91.3(2)
N2 Re1 N1 83.14(17)
N3 Re1 N1 82.26(16)

loop_
_geom_bond_atom_site_label_1
_geom_bond_atom_site_label_2
_geom_bond_distance
C16 N3 1.348(7)
C16 C17 1.402(8)
C16 C7 1.484(8)
N3 C24 1.362(7)
N3 Re1 2.203(5)
F1 P1 1.610(4)
F2 P1 1.587(4)
F3 P1 1.613(4)
F4 P1 1.605(5)
F5 P1 1.591(4)
F6 P1 1.595(4)
C1 N1 1.355(7)
C1 C2 1.389(8)
C1 H1 0.9500
C2 C3 1.383(9)
C2 H2 0.9500
C3 C5 1.400(8)
C3 C4 1.509(8)
C4 Br1 1.952(6)
C4 H4A 0.9900
C4 H4B 0.9900
C5 C6 1.379(8)
C5 H5 0.9500
C6 N1 1.347(7)
C6 H6 0.9500
C7 N2 1.331(7)
C7 C8 1.413(8)
C8 C9 1.373(9)
C8 H8 0.9500
C9 C10 1.405(9)
C9 H9 0.9500
C10 C11 1.416(9)
C10 C15 1.430(8)
C11 C12 1.368(10)
C11 H11 0.9500
C12 C13 1.408(8)
C12 H12 0.9500
C13 C14 1.389(8)
C13 H13 0.9500
C14 C15 1.414(8)
C14 H14 0.9500
C15 N2 1.379(8)
C17 C18 1.372(9)
C17 H17 0.9500
C18 C19 1.397(9)
C18 H18 0.9500
C19 C24 1.425(8)
C19 C20 1.427(9)
C20 C21 1.359(10)
C20 H20 0.9500
C21 C22 1.403(10)
C21 H21 0.9500
C22 C23 1.364(9)
C22 H22 0.9500
C23 C24 1.430(9)
C23 H23 0.9500
C25 O1 1.157(7)
C25 Re1 1.925(6)
C26 O2 1.152(7)
C26 Re1 1.925(6)
C27 O3 1.140(7)
C27 Re1 1.925(6)
N1 Re1 2.222(5)
N2 Re1 2.180(5)
